data_7710268
loop_
_publ_author_name
'Flecken, Franziska'
'Grell, Toni'
'Hanf, Schirin'

_publ_section_title
;
 Transition metal complexes of the PPO/POP ligand: variable coordination
 chemistry and photo-luminescence properties
;
_journal_name_full 'Dalton Transactions'
_journal_paper_doi 10.1039/D2DT01091G
_journal_year 2022
_chemical_formula_moiety
;
'C48 H40 Au2 O2 P4, 2(C F3 O3 S), 2.56321(C H2 Cl2)'
;
_chemical_formula_sum 'C52.28 H44.56 Au2 Cl4.56 F6 O8 P4 S2'
_chemical_formula_weight 1658.48
_chemical_melting_point ?
_chemical_name_common n/a
_chemical_name_systematic n/a
_chemical_properties_physical Air-sensitive,Moisture-sensitive,Light-sensitive
_space_group_crystal_system monoclinic
_space_group_IT_number 15
_space_group_name_Hall '-C 2yc'
_space_group_name_H-M_alt 'C 1 2/c 1'
_atom_sites_solution_hydrogens geom
_atom_sites_solution_primary difmap
_audit_creation_method SHELXL-2018/3
_audit_update_record
;
2022-04-01 deposited with the CCDC.	2022-05-10 downloaded from the CCDC.
;
_cell_angle_alpha 90
_cell_angle_beta 102.180(2)
_cell_angle_gamma 90
_cell_formula_units_Z 8
_cell_length_a 20.9822(6)
_cell_length_b 15.6904(3)
_cell_length_c 35.7489(10)
_cell_measurement_reflns_used 82340
_cell_measurement_temperature 150(2)
_cell_measurement_theta_max 25.77
_cell_measurement_theta_min 1.17
_cell_volume 11504.3(5)
_computing_cell_refinement
;
X-Area Recipe 1.33.0.0 (STOE, 2015)
;
_computing_data_collection
;
X-Area WinXpose 2.0.22.0 (STOE, 2016)
;
_computing_data_reduction
;
X-Area Integrate 1.73.1.0 (STOE, 2018)
X-Area LANA 1.73.2.0 (STOE, 2018)
;
_computing_publication_material
;
STOE & Cie GmbH, X-Area, software package for collecting single-crystal or
multi-domain crystal data on STOE area-detector diffractometers, for image
processing, for the correction and scaling of reflection intensities and
for outlier rejection, version 1.84, Darmstadt 2018
;
_computing_structure_refinement 'SHELXL-2018/3 (Sheldrick, 2018)'
_computing_structure_solution 'SHELXT 2015 (Sheldrick, 2015)'
_diffrn_ambient_temperature 150(2)
_diffrn_detector_area_resol_mean 6.67
_diffrn_measured_fraction_theta_full 1.000
_diffrn_measured_fraction_theta_max 0.996
_diffrn_measurement_device_type 'STOE IPDS II'
_diffrn_measurement_method 'rotation method, \w scans'
_diffrn_radiation_type MoK\a
_diffrn_radiation_wavelength 0.71073
_diffrn_reflns_av_R_equivalents 0.0312
_diffrn_reflns_av_unetI/netI 0.0171
_diffrn_reflns_Laue_measured_fraction_full 1.000
_diffrn_reflns_Laue_measured_fraction_max 0.996
_diffrn_reflns_limit_h_max 25
_diffrn_reflns_limit_h_min -25
_diffrn_reflns_limit_k_max 17
_diffrn_reflns_limit_k_min -19
_diffrn_reflns_limit_l_max 43
_diffrn_reflns_limit_l_min -43
_diffrn_reflns_number 66001
_diffrn_reflns_point_group_measured_fraction_full 1.000
_diffrn_reflns_point_group_measured_fraction_max 0.996
_diffrn_reflns_theta_full 25.242
_diffrn_reflns_theta_max 25.576
_diffrn_reflns_theta_min 1.634
_diffrn_source 'sealed X-ray tube, 12 x 0.4 mm long-fine focus'
_exptl_absorpt_coefficient_mu 5.563
_exptl_absorpt_correction_T_max 0.2271
_exptl_absorpt_correction_T_min 0.0662
_exptl_absorpt_correction_type multi-scan
_exptl_absorpt_process_details
;
STOE X-Red32, absorption correction by Gaussian integration, analogous to
P. Coppens, "The Evaluation of Absorption and Extinction in Single-Crystal
Structure Analysis", published in: F. R. Ahmed (Editor), "Crystallographic
Computing", Munksgaard, Copenhagen (1970), 255 - 270.
Afterwards scaling of reflection intensities was performed within STOE LANA.
J. Koziskova, F. Hahn, J. Richter, J. Kozisek, "Comparison of different
absorption corrections on the model structure of tetrakis(\m~2~-acetato)-
diaqua-di-copper(II)", Acta Chimica Slovaca, vol. 9, no. 2, 2016, pp. 136 - 140.
;
_exptl_crystal_colour colorless
_exptl_crystal_density_diffrn 1.915
_exptl_crystal_density_method 'not measured'
_exptl_crystal_description block
_exptl_crystal_F_000 6430
_exptl_crystal_preparation Luminescent
_exptl_crystal_recrystallization_method 'Re-crystallisation from solvent: dichloromethane, n-Heptane, layering'
_exptl_crystal_size_max 0.776
_exptl_crystal_size_mid 0.473
_exptl_crystal_size_min 0.276
_refine_diff_density_max 2.535
_refine_diff_density_min -1.194
_refine_diff_density_rms 0.134
_refine_ls_extinction_method none
_refine_ls_goodness_of_fit_ref 1.058
_refine_ls_hydrogen_treatment constr
_refine_ls_matrix_type full
_refine_ls_number_parameters 698
_refine_ls_number_reflns 10752
_refine_ls_number_restraints 3
_refine_ls_restrained_S_all 1.061
_refine_ls_R_factor_all 0.0469
_refine_ls_R_factor_gt 0.0360
_refine_ls_shift/su_max 0.004
_refine_ls_shift/su_mean 0.000
_refine_ls_structure_factor_coef Fsqd
_refine_ls_weighting_details 'w=1/[\s^2^(Fo^2^)+(0.0415P)^2^+145.8436P] where P=(Fo^2^+2Fc^2^)/3'
_refine_ls_weighting_scheme calc
_refine_ls_wR_factor_gt 0.0901
_refine_ls_wR_factor_ref 0.0958
_reflns_Friedel_coverage 0.000
_reflns_number_gt 8692
_reflns_number_total 10752
_reflns_threshold_expression 'I > 2\s(I)'
_cod_data_source_file d2dt01091g2.cif
_cod_data_source_block frfl184
_cod_depositor_comments
;
The following automatic conversions were performed:

data item '_chemical_melting_point' value 'Not measured' was changed
to '?' -- the value is undefined or not given.

Automatic conversion script
Id: cif_fix_values 7556 2019-12-06 15:28:31Z antanas 
;
_cod_original_sg_symbol_H-M 'C 2/c'
_cod_database_code 7710268
_shelx_shelxl_version_number 2018/3
_shelx_space_group_comment
;
The symmetry employed for this shelxl refinement is uniquely defined
by the following loop, which should always be used as a source of
symmetry information in preference to the above space-group names.
They are only intended as comments.
;

loop_
_space_group_symop_operation_xyz
'x, y, z'
'-x, y, -z+1/2'
'x+1/2, y+1/2, z'
'-x+1/2, y+1/2, -z+1/2'
'-x, -y, -z'
'x, -y, z-1/2'
'-x+1/2, -y+1/2, -z'
'x+1/2, -y+1/2, z-1/2'

loop_
_atom_site_label
_atom_site_type_symbol
_atom_site_fract_x
_atom_site_fract_y
_atom_site_fract_z
_atom_site_U_iso_or_equiv
_atom_site_adp_type
_atom_site_occupancy
_atom_site_site_symmetry_order
_atom_site_calc_flag
_atom_site_refinement_flags_posn
_atom_site_refinement_flags_adp
_atom_site_refinement_flags_occupancy
_atom_site_disorder_assembly
_atom_site_disorder_group
C1 C 0.6225(3) 0.1894(4) 0.59001(16) 0.0258(12) Uani 1 1 d . . . . .
C2 C 0.6271(4) 0.1174(5) 0.5698(2) 0.051(2) Uani 1 1 d . . . . .
H2 H 0.667573 0.088093 0.573189 0.061 Uiso 1 1 calc R U . . .
C3 C 0.5733(5) 0.0863(6) 0.5441(3) 0.070(3) Uani 1 1 d . . . . .
H3 H 0.577696 0.036701 0.529654 0.084 Uiso 1 1 calc R U . . .
C4 C 0.5144(4) 0.1250(5) 0.5393(2) 0.057(2) Uani 1 1 d . . . . .
H4 H 0.477147 0.101509 0.522695 0.069 Uiso 1 1 calc R U . . .
C5 C 0.5100(4) 0.1990(7) 0.5590(3) 0.067(3) Uani 1 1 d . . . . .
H5B H 0.469398 0.227918 0.555055 0.080 Uiso 1 1 calc R U . . .
C6 C 0.5628(4) 0.2328(6) 0.5843(2) 0.056(2) Uani 1 1 d . . . . .
H6 H 0.558707 0.284284 0.597597 0.067 Uiso 1 1 calc R U . . .
C7 C 0.6845(3) 0.1832(4) 0.66884(16) 0.0239(12) Uani 1 1 d . . . . .
C8 C 0.6847(3) 0.0947(3) 0.67135(16) 0.0228(12) Uani 1 1 d . . . . .
H8 H 0.687646 0.060366 0.649904 0.027 Uiso 1 1 calc R U . . .
C9 C 0.6804(3) 0.0577(4) 0.70650(18) 0.0353(15) Uani 1 1 d . . . . .
H9 H 0.681670 -0.002567 0.709125 0.042 Uiso 1 1 calc R U . . .
C10 C 0.6745(3) 0.1078(4) 0.73721(19) 0.0377(15) Uani 1 1 d . . . . .
H10 H 0.671018 0.081653 0.760675 0.045 Uiso 1 1 calc R U . . .
C11 C 0.6734(3) 0.1951(4) 0.73434(19) 0.0367(15) Uani 1 1 d . . . . .
H11 H 0.669359 0.229003 0.755727 0.044 Uiso 1 1 calc R U . . .
C12 C 0.6782(3) 0.2333(4) 0.70023(18) 0.0301(13) Uani 1 1 d . . . . .
H12 H 0.677240 0.293683 0.698088 0.036 Uiso 1 1 calc R U . . .
C13 C 0.6802(3) 0.5756(3) 0.67107(16) 0.0232(12) Uani 1 1 d . . . . .
C14 C 0.6724(3) 0.5246(4) 0.70143(18) 0.0323(14) Uani 1 1 d . . . . .
H14 H 0.673245 0.464328 0.699208 0.039 Uiso 1 1 calc R U . . .
C15 C 0.6635(3) 0.5618(4) 0.73485(18) 0.0356(15) Uani 1 1 d . . . . .
H15 H 0.657625 0.526903 0.755560 0.043 Uiso 1 1 calc R U . . .
C16 C 0.6631(3) 0.6495(5) 0.73854(18) 0.0368(15) Uani 1 1 d . . . . .
H16 H 0.657435 0.674432 0.761829 0.044 Uiso 1 1 calc R U . . .
C17 C 0.6710(3) 0.7012(4) 0.70827(19) 0.0354(15) Uani 1 1 d . . . . .
H17 H 0.670224 0.761436 0.710677 0.042 Uiso 1 1 calc R U . . .
C18 C 0.6796(3) 0.6653(4) 0.67550(19) 0.0343(14) Uani 1 1 d . . . . .
H18 H 0.685534 0.700742 0.654963 0.041 Uiso 1 1 calc R U . . .
C19 C 0.62861(19) 0.5789(3) 0.59020(11) 0.0300(13) Uani 1 1 d G . . . .
C20 C 0.5663(2) 0.5901(5) 0.59695(13) 0.098(4) Uani 1 1 d G . . . .
H20 H 0.557296 0.574929 0.621045 0.118 Uiso 1 1 calc R U . . .
C21 C 0.51711(19) 0.6233(5) 0.56844(17) 0.127(7) Uani 1 1 d G . . . .
H21 H 0.474508 0.630944 0.573056 0.153 Uiso 1 1 calc R U . . .
C22 C 0.5303(2) 0.6455(4) 0.53319(15) 0.063(2) Uani 1 1 d G . . . .
H22 H 0.496647 0.668239 0.513707 0.076 Uiso 1 1 calc R U . . .
C23 C 0.5926(2) 0.6344(4) 0.52644(12) 0.066(3) Uani 1 1 d G . . . .
H23 H 0.601575 0.649518 0.502346 0.079 Uiso 1 1 calc R U . . .
C24 C 0.64176(18) 0.6011(4) 0.55495(13) 0.058(2) Uani 1 1 d G . . . .
H24 H 0.684364 0.593504 0.550335 0.069 Uiso 1 1 calc R U . . .
C25 C 0.8818(3) 0.1874(4) 0.63797(17) 0.0269(13) Uani 1 1 d . . . . .
C26 C 0.8738(4) 0.1127(5) 0.6568(2) 0.051(2) Uani 1 1 d . . . . .
H26 H 0.833047 0.083993 0.651830 0.061 Uiso 1 1 calc R U . . .
C27 C 0.9261(4) 0.0801(6) 0.6831(3) 0.059(2) Uani 1 1 d . . . . .
H27 H 0.920561 0.029417 0.696622 0.071 Uiso 1 1 calc R U . . .
C28 C 0.9853(4) 0.1192(5) 0.6901(2) 0.0494(19) Uani 1 1 d . . . . .
H28 H 1.021314 0.093822 0.706955 0.059 Uiso 1 1 calc R U . . .
C29 C 0.9930(4) 0.1950(6) 0.6727(3) 0.056(2) Uani 1 1 d . . . . .
H29 H 1.033431 0.224388 0.678721 0.067 Uiso 1 1 calc R U . . .
C30 C 0.9408(3) 0.2288(5) 0.6461(2) 0.0477(18) Uani 1 1 d . . . . .
H30 H 0.946140 0.280802 0.633570 0.057 Uiso 1 1 calc R U . . .
C31 C 0.8223(3) 0.1853(4) 0.55861(17) 0.0282(13) Uani 1 1 d . . . . .
C32 C 0.8174(4) 0.0974(5) 0.5540(2) 0.0420(16) Uani 1 1 d . . . . .
H32 H 0.807626 0.063107 0.573957 0.050 Uiso 1 1 calc R U . . .
C33 C 0.8265(4) 0.0597(5) 0.5208(2) 0.0490(19) Uani 1 1 d . . . . .
H33 H 0.823658 -0.000510 0.518128 0.059 Uiso 1 1 calc R U . . .
C34 C 0.8397(4) 0.1090(6) 0.4916(2) 0.056(2) Uani 1 1 d . . . . .
H34 H 0.845799 0.082924 0.468577 0.067 Uiso 1 1 calc R U . . .
C35 C 0.8442(5) 0.1969(6) 0.4957(2) 0.060(2) Uani 1 1 d . . . . .
H35 H 0.853599 0.230863 0.475551 0.072 Uiso 1 1 calc R U . . .
C36 C 0.8351(4) 0.2353(5) 0.52909(19) 0.0411(16) Uani 1 1 d . . . . .
H36 H 0.837537 0.295516 0.531714 0.049 Uiso 1 1 calc R U . . .
C37 C 0.8218(3) 0.5825(4) 0.56245(17) 0.0279(13) Uani 1 1 d . . . . .
C38 C 0.8229(3) 0.6700(4) 0.56169(17) 0.0312(14) Uani 1 1 d . . . . .
H38 H 0.823436 0.701209 0.584536 0.037 Uiso 1 1 calc R U . . .
C39 C 0.8232(3) 0.7130(4) 0.52810(19) 0.0373(15) Uani 1 1 d . . . . .
H39 H 0.824233 0.773568 0.527754 0.045 Uiso 1 1 calc R U . . .
C40 C 0.8220(4) 0.6672(5) 0.4949(2) 0.0451(18) Uani 1 1 d . . . . .
H40 H 0.822482 0.696527 0.471705 0.054 Uiso 1 1 calc R U . . .
C41 C 0.8200(4) 0.5795(5) 0.49503(19) 0.0420(16) Uani 1 1 d . . . . .
H41 H 0.818666 0.548827 0.471960 0.050 Uiso 1 1 calc R U . . .
C42 C 0.8200(3) 0.5358(4) 0.52869(18) 0.0354(15) Uani 1 1 d . . . . .
H42 H 0.818776 0.475306 0.528954 0.042 Uiso 1 1 calc R U . . .
C43 C 0.8872(3) 0.5740(4) 0.63984(17) 0.0261(12) Uani 1 1 d . . . . .
C44 C 0.9492(4) 0.5554(6) 0.6339(3) 0.059(2) Uani 1 1 d . . . . .
H44 H 0.954479 0.520192 0.613105 0.071 Uiso 1 1 calc R U . . .
C45 C 1.0033(4) 0.5891(6) 0.6587(3) 0.069(3) Uani 1 1 d . . . . .
H45 H 1.045756 0.576449 0.654976 0.083 Uiso 1 1 calc R U . . .
C46 C 0.9960(4) 0.6396(6) 0.6880(2) 0.059(2) Uani 1 1 d . . . . .
H46 H 1.033336 0.662988 0.704563 0.071 Uiso 1 1 calc R U . . .
C47 C 0.9344(4) 0.6576(8) 0.6940(3) 0.075(3) Uani 1 1 d . . . . .
H47 H 0.929503 0.692236 0.715044 0.090 Uiso 1 1 calc R U . . .
C48 C 0.8796(4) 0.6248(5) 0.6693(2) 0.053(2) Uani 1 1 d . . . . .
H48 H 0.837231 0.637827 0.673080 0.063 Uiso 1 1 calc R U . . .
C49 C 0.9087(3) 0.3857(4) 0.72665(19) 0.0365(15) Uani 1 1 d . . . . .
C50 C 0.7174(4) 0.6272(5) 0.3386(2) 0.053(2) Uani 1 1 d . . . . .
Au1 Au 0.68992(2) 0.38192(2) 0.62568(2) 0.02321(7) Uani 1 1 d . . . . .
Au2 Au 0.81683(2) 0.38160(2) 0.60375(2) 0.02348(7) Uani 1 1 d . . . . .
F1 F 0.9287(2) 0.3161(3) 0.74671(13) 0.0538(11) Uani 1 1 d . . . . .
F2 F 0.9239(2) 0.4525(3) 0.74964(13) 0.0557(12) Uani 1 1 d . . . . .
F3 F 0.94224(19) 0.3925(3) 0.69932(13) 0.0543(11) Uani 1 1 d . . . . .
F4 F 0.6810(3) 0.5612(4) 0.32429(15) 0.091(2) Uani 1 1 d . . . . .
F5 F 0.6835(3) 0.6973(4) 0.32744(17) 0.0871(19) Uani 1 1 d . . . . .
F6 F 0.7682(3) 0.6279(3) 0.32242(14) 0.0749(15) Uani 1 1 d . . . . .
O1 O 0.75141(18) 0.1919(2) 0.61244(11) 0.0252(9) Uani 1 1 d . . . . .
O2 O 0.75644(18) 0.5710(2) 0.61858(11) 0.0253(8) Uani 1 1 d . . . . .
O3 O 0.7925(2) 0.3787(3) 0.73994(11) 0.0323(10) Uani 1 1 d . . . . .
O4 O 0.8134(2) 0.3045(3) 0.68397(12) 0.0323(10) Uani 1 1 d . . . . .
O5 O 0.8092(2) 0.4591(3) 0.68467(12) 0.0326(10) Uani 1 1 d . . . . .
O6 O 0.7754(3) 0.5429(3) 0.39715(15) 0.0657(18) Uani 1 1 d . . . . .
O7 O 0.6839(3) 0.6250(3) 0.40262(16) 0.0512(13) Uani 1 1 d . . . . .
O8 O 0.7813(3) 0.6976(3) 0.39936(15) 0.0545(14) Uani 1 1 d . . . . .
P1 P 0.68828(7) 0.23459(9) 0.62478(4) 0.0225(3) Uani 1 1 d . . . . .
P2 P 0.68983(7) 0.52931(10) 0.62691(4) 0.0229(3) Uani 1 1 d . . . . .
P3 P 0.81713(7) 0.23446(9) 0.60329(4) 0.0230(3) Uani 1 1 d . . . . .
P4 P 0.82001(7) 0.52828(10) 0.60658(4) 0.0231(3) Uani 1 1 d . . . . .
S1 S 0.82143(7) 0.38130(9) 0.70688(4) 0.0257(3) Uani 1 1 d . . . . .
S2 S 0.74179(10) 0.62231(11) 0.39065(5) 0.0437(4) Uani 1 1 d . . . . .
C51 C 1.0711(5) 0.3615(11) 0.5948(3) 0.123(6) Uani 1 1 d . . . . .
H51A H 1.085590 0.301885 0.592777 0.147 Uiso 1 1 calc R U . . .
H51B H 1.102852 0.399176 0.586004 0.147 Uiso 1 1 calc R U . . .
Cl1 Cl 1.07154(12) 0.38372(16) 0.64193(7) 0.0719(6) Uani 1 1 d . . . . .
Cl2 Cl 0.99456(14) 0.37477(19) 0.56447(7) 0.0812(7) Uani 1 1 d . . . . .
C52 C 0.4575(12) 0.3663(16) 0.6296(7) 0.125(8) Uiso 0.642(7) 1 d . . P A 1
H52A H 0.421844 0.394366 0.639215 0.150 Uiso 0.642(7) 1 calc R U P A 1
H52B H 0.447823 0.304480 0.627579 0.150 Uiso 0.642(7) 1 calc R U P A 1
Cl3 Cl 0.5312(2) 0.3818(3) 0.66300(15) 0.0872(16) Uiso 0.642(7) 1 d . . P A 1
Cl4 Cl 0.4582(4) 0.4067(5) 0.5830(2) 0.130(2) Uiso 0.642(7) 1 d . . P A 1
C53 C 0.4628(16) 0.462(2) 0.6042(6) 0.087(9) Uiso 0.358(7) 1 d D . P A 2
H53A H 0.459461 0.524712 0.606612 0.104 Uiso 0.358(7) 1 calc R U P A 2
H53B H 0.419942 0.436922 0.605076 0.104 Uiso 0.358(7) 1 calc R U P A 2
Cl5 Cl 0.5224(4) 0.4224(6) 0.6425(2) 0.080(3) Uiso 0.358(7) 1 d . . P A 2
Cl6 Cl 0.4839(5) 0.4363(7) 0.5583(3) 0.111(4) Uiso 0.358(7) 1 d D . P A 2
C54 C 0.4826(6) 0.3653(11) 0.7277(4) 0.017(4) Uiso 0.280(7) 1 d D . P B -1
H54A H 0.467913 0.405527 0.706251 0.021 Uiso 0.280(7) 1 calc R U P B -1
H54B H 0.475068 0.307027 0.717094 0.021 Uiso 0.280(7) 1 calc R U P B -1
Cl7 Cl 0.5625(5) 0.3781(7) 0.7430(3) 0.186(6) Uiso 0.561(14) 1 d D . P . .

loop_
_atom_site_aniso_label
_atom_site_aniso_U_11
_atom_site_aniso_U_22
_atom_site_aniso_U_33
_atom_site_aniso_U_23
_atom_site_aniso_U_13
_atom_site_aniso_U_12
C1 0.025(3) 0.030(3) 0.021(3) 0.003(2) 0.001(2) -0.007(2)
C2 0.037(4) 0.046(4) 0.057(5) -0.012(4) -0.015(3) 0.004(3)
C3 0.063(6) 0.050(5) 0.081(7) -0.025(5) -0.023(5) -0.002(4)
C4 0.047(5) 0.065(5) 0.050(5) 0.002(4) -0.014(4) -0.023(4)
C5 0.027(4) 0.106(8) 0.059(5) -0.015(5) -0.007(4) 0.000(4)
C6 0.031(4) 0.078(6) 0.054(5) -0.020(4) 0.000(3) 0.005(4)
C7 0.018(3) 0.027(3) 0.027(3) 0.001(2) 0.003(2) -0.004(2)
C8 0.033(3) 0.018(3) 0.018(3) 0.000(2) 0.005(2) 0.001(2)
C9 0.038(4) 0.038(4) 0.027(3) 0.009(3) 0.001(3) -0.001(3)
C10 0.035(4) 0.048(4) 0.030(3) 0.013(3) 0.007(3) -0.004(3)
C11 0.036(4) 0.045(4) 0.030(3) -0.005(3) 0.008(3) -0.007(3)
C12 0.027(3) 0.030(3) 0.033(3) 0.001(3) 0.006(3) -0.004(3)
C13 0.022(3) 0.020(3) 0.027(3) -0.002(2) 0.004(2) 0.003(2)
C14 0.034(3) 0.033(3) 0.031(3) 0.007(3) 0.007(3) 0.000(3)
C15 0.042(4) 0.042(4) 0.025(3) 0.003(3) 0.011(3) 0.004(3)
C16 0.037(4) 0.045(4) 0.026(3) -0.006(3) 0.004(3) 0.003(3)
C17 0.035(4) 0.032(3) 0.036(4) -0.006(3) 0.001(3) 0.004(3)
C18 0.035(3) 0.028(3) 0.039(4) 0.004(3) 0.006(3) 0.003(3)
C19 0.028(3) 0.032(3) 0.029(3) -0.002(3) 0.002(3) 0.004(3)
C20 0.035(5) 0.197(13) 0.066(6) 0.048(7) 0.018(4) 0.038(6)
C21 0.050(6) 0.27(2) 0.066(7) 0.051(9) 0.017(5) 0.067(9)
C22 0.049(5) 0.075(6) 0.057(5) 0.008(5) -0.009(4) 0.029(4)
C23 0.044(5) 0.091(7) 0.055(5) 0.036(5) -0.006(4) -0.008(5)
C24 0.030(4) 0.094(7) 0.047(4) 0.024(4) 0.003(3) -0.005(4)
C25 0.027(3) 0.030(3) 0.025(3) -0.004(2) 0.009(2) 0.004(2)
C26 0.039(4) 0.049(4) 0.064(5) 0.028(4) 0.009(4) 0.004(3)
C27 0.041(4) 0.070(6) 0.065(5) 0.033(5) 0.008(4) 0.017(4)
C28 0.038(4) 0.059(5) 0.045(4) 0.010(4) -0.005(3) 0.013(4)
C29 0.029(4) 0.068(6) 0.065(5) 0.010(4) -0.003(4) -0.002(4)
C30 0.036(4) 0.045(4) 0.058(5) 0.013(4) -0.001(3) -0.003(3)
C31 0.025(3) 0.034(3) 0.025(3) -0.005(3) 0.004(2) 0.001(3)
C32 0.049(4) 0.045(4) 0.034(4) -0.004(3) 0.012(3) 0.000(3)
C33 0.053(5) 0.050(4) 0.042(4) -0.016(4) 0.006(4) -0.002(4)
C34 0.060(5) 0.083(6) 0.025(4) -0.020(4) 0.010(3) 0.004(4)
C35 0.086(7) 0.072(6) 0.027(4) 0.008(4) 0.023(4) 0.004(5)
C36 0.056(4) 0.041(4) 0.028(3) 0.006(3) 0.013(3) 0.000(3)
C37 0.023(3) 0.037(3) 0.023(3) 0.006(3) 0.005(2) 0.000(3)
C38 0.029(3) 0.040(4) 0.022(3) 0.000(3) 0.000(2) -0.005(3)
C39 0.044(4) 0.030(3) 0.036(4) 0.012(3) 0.005(3) -0.001(3)
C40 0.044(4) 0.054(5) 0.036(4) 0.020(3) 0.007(3) 0.003(3)
C41 0.055(4) 0.044(4) 0.027(3) 0.004(3) 0.009(3) 0.002(3)
C42 0.045(4) 0.032(3) 0.030(3) -0.002(3) 0.010(3) 0.001(3)
C43 0.022(3) 0.025(3) 0.029(3) 0.003(2) 0.001(2) -0.003(2)
C44 0.030(4) 0.066(5) 0.081(6) -0.030(5) 0.010(4) -0.003(4)
C45 0.024(4) 0.081(6) 0.097(7) -0.027(6) 0.002(4) -0.004(4)
C46 0.027(4) 0.083(6) 0.060(5) -0.013(5) -0.008(3) -0.015(4)
C47 0.047(5) 0.121(9) 0.054(5) -0.044(6) 0.004(4) -0.022(5)
C48 0.038(4) 0.074(6) 0.046(4) -0.027(4) 0.009(3) -0.014(4)
C49 0.029(3) 0.043(4) 0.034(3) 0.002(3) 0.000(3) -0.004(3)
C50 0.067(5) 0.034(4) 0.047(4) 0.005(3) -0.010(4) -0.010(4)
Au1 0.02135(12) 0.02295(12) 0.02532(12) 0.00105(9) 0.00492(9) -0.00030(8)
Au2 0.02220(12) 0.02259(12) 0.02587(12) 0.00174(9) 0.00555(9) 0.00022(9)
F1 0.035(2) 0.060(3) 0.060(3) 0.020(2) -0.006(2) 0.009(2)
F2 0.041(2) 0.063(3) 0.055(3) -0.018(2) -0.008(2) -0.007(2)
F3 0.031(2) 0.076(3) 0.057(3) 0.004(2) 0.013(2) -0.002(2)
F4 0.124(5) 0.073(4) 0.058(3) -0.003(3) -0.020(3) -0.042(4)
F5 0.102(5) 0.068(4) 0.074(4) 0.023(3) -0.022(3) 0.015(3)
F6 0.107(5) 0.079(4) 0.043(3) -0.002(2) 0.024(3) -0.005(3)
O1 0.022(2) 0.024(2) 0.031(2) 0.0001(17) 0.0079(17) -0.0007(16)
O2 0.020(2) 0.022(2) 0.033(2) 0.0029(17) 0.0051(17) 0.0001(16)
O3 0.038(2) 0.038(2) 0.022(2) -0.0001(18) 0.0104(18) -0.0013(19)
O4 0.033(2) 0.031(2) 0.032(2) -0.0062(18) 0.0059(19) -0.0011(18)
O5 0.034(2) 0.030(2) 0.033(2) 0.0074(18) 0.0035(19) 0.0014(18)
O6 0.114(5) 0.044(3) 0.036(3) 0.008(2) 0.007(3) 0.026(3)
O7 0.050(3) 0.049(3) 0.053(3) -0.012(3) 0.008(3) -0.002(2)
O8 0.073(4) 0.047(3) 0.041(3) -0.005(2) 0.007(3) -0.012(3)
P1 0.0221(7) 0.0218(7) 0.0236(7) 0.0013(6) 0.0045(6) -0.0016(6)
P2 0.0203(7) 0.0236(7) 0.0246(8) 0.0015(6) 0.0039(6) 0.0005(6)
P3 0.0238(8) 0.0214(7) 0.0243(8) 0.0003(6) 0.0057(6) 0.0003(6)
P4 0.0221(7) 0.0233(7) 0.0237(7) 0.0017(6) 0.0042(6) -0.0009(6)
S1 0.0238(7) 0.0301(7) 0.0221(7) 0.0012(6) 0.0023(5) 0.0011(6)
S2 0.0626(12) 0.0349(9) 0.0325(9) 0.0007(7) 0.0076(8) 0.0037(8)
C51 0.056(6) 0.238(18) 0.069(7) -0.012(9) 0.001(6) 0.025(9)
Cl1 0.0629(14) 0.0793(16) 0.0692(15) -0.0023(12) 0.0043(11) -0.0055(12)
Cl2 0.0782(17) 0.096(2) 0.0631(15) 0.0011(13) 0.0010(12) -0.0051(14)

loop_
_atom_type_symbol
_atom_type_description
_atom_type_scat_dispersion_real
_atom_type_scat_dispersion_imag
_atom_type_scat_source
C C 0.0033 0.0016 'International Tables Vol C Tables 4.2.6.8 and 6.1.1.4'
H H 0.0000 0.0000 'International Tables Vol C Tables 4.2.6.8 and 6.1.1.4'
Au Au -2.0133 8.8022 'International Tables Vol C Tables 4.2.6.8 and 6.1.1.4'
Cl Cl 0.1484 0.1585 'International Tables Vol C Tables 4.2.6.8 and 6.1.1.4'
F F 0.0171 0.0103 'International Tables Vol C Tables 4.2.6.8 and 6.1.1.4'
O O 0.0106 0.0060 'International Tables Vol C Tables 4.2.6.8 and 6.1.1.4'
P P 0.1023 0.0942 'International Tables Vol C Tables 4.2.6.8 and 6.1.1.4'
S S 0.1246 0.1234 'International Tables Vol C Tables 4.2.6.8 and 6.1.1.4'

loop_
_geom_angle_atom_site_label_1
_geom_angle_atom_site_label_2
_geom_angle_atom_site_label_3
_geom_angle
_geom_angle_site_symmetry_1
_geom_angle_site_symmetry_3
_geom_angle_publ_flag
C2 C1 C6 119.3(6) . . ?
C2 C1 P1 124.5(5) . . ?
C6 C1 P1 116.2(5) . . ?
C1 C2 C3 120.4(7) . . ?
C1 C2 H2 119.8 . . ?
C3 C2 H2 119.8 . . ?
C4 C3 C2 121.5(8) . . ?
C4 C3 H3 119.3 . . ?
C2 C3 H3 119.3 . . ?
C3 C4 C5 118.1(7) . . ?
C3 C4 H4 120.9 . . ?
C5 C4 H4 120.9 . . ?
C4 C5 C6 122.1(8) . . ?
C4 C5 H5B 118.9 . . ?
C6 C5 H5B 118.9 . . ?
C5 C6 C1 118.5(8) . . ?
C5 C6 H6 120.8 . . ?
C1 C6 H6 120.8 . . ?
C8 C7 C12 120.6(5) . . ?
C8 C7 P1 120.5(4) . . ?
C12 C7 P1 118.8(4) . . ?
C7 C8 C9 118.1(5) . . ?
C7 C8 H8 121.0 . . ?
C9 C8 H8 121.0 . . ?
C10 C9 C8 120.7(6) . . ?
C10 C9 H9 119.6 . . ?
C8 C9 H9 119.6 . . ?
C11 C10 C9 120.8(6) . . ?
C11 C10 H10 119.6 . . ?
C9 C10 H10 119.6 . . ?
C10 C11 C12 119.8(6) . . ?
C10 C11 H11 120.1 . . ?
C12 C11 H11 120.1 . . ?
C11 C12 C7 120.0(6) . . ?
C11 C12 H12 120.0 . . ?
C7 C12 H12 120.0 . . ?
C14 C13 C18 118.8(6) . . ?
C14 C13 P2 120.7(5) . . ?
C18 C13 P2 120.5(5) . . ?
C15 C14 C13 119.6(6) . . ?
C15 C14 H14 120.2 . . ?
C13 C14 H14 120.2 . . ?
C14 C15 C16 120.6(6) . . ?
C14 C15 H15 119.7 . . ?
C16 C15 H15 119.7 . . ?
C15 C16 C17 120.2(6) . . ?
C15 C16 H16 119.9 . . ?
C17 C16 H16 119.9 . . ?
C18 C17 C16 119.6(6) . . ?
C18 C17 H17 120.2 . . ?
C16 C17 H17 120.2 . . ?
C17 C18 C13 121.2(6) . . ?
C17 C18 H18 119.4 . . ?
C13 C18 H18 119.4 . . ?
C20 C19 C24 120.0 . . ?
C20 C19 P2 118.6(3) . . ?
C24 C19 P2 121.3(3) . . ?
C21 C20 C19 120.0 . . ?
C21 C20 H20 120.0 . . ?
C19 C20 H20 120.0 . . ?
C20 C21 C22 120.0 . . ?
C20 C21 H21 120.0 . . ?
C22 C21 H21 120.0 . . ?
C23 C22 C21 120.0 . . ?
C23 C22 H22 120.0 . . ?
C21 C22 H22 120.0 . . ?
C22 C23 C24 120.0 . . ?
C22 C23 H23 120.0 . . ?
C24 C23 H23 120.0 . . ?
C23 C24 C19 120.0 . . ?
C23 C24 H24 120.0 . . ?
C19 C24 H24 120.0 . . ?
C30 C25 C26 119.6(6) . . ?
C30 C25 P3 118.0(5) . . ?
C26 C25 P3 122.4(5) . . ?
C25 C26 C27 119.1(7) . . ?
C25 C26 H26 120.5 . . ?
C27 C26 H26 120.5 . . ?
C28 C27 C26 121.3(8) . . ?
C28 C27 H27 119.3 . . ?
C26 C27 H27 119.3 . . ?
C27 C28 C29 120.0(7) . . ?
C27 C28 H28 120.0 . . ?
C29 C28 H28 120.0 . . ?
C28 C29 C30 119.3(7) . . ?
C28 C29 H29 120.3 . . ?
C30 C29 H29 120.3 . . ?
C25 C30 C29 120.6(7) . . ?
C25 C30 H30 119.7 . . ?
C29 C30 H30 119.7 . . ?
C36 C31 C32 119.5(6) . . ?
C36 C31 P3 119.4(5) . . ?
C32 C31 P3 120.9(5) . . ?
C33 C32 C31 120.6(7) . . ?
C33 C32 H32 119.7 . . ?
C31 C32 H32 119.7 . . ?
C32 C33 C34 120.1(8) . . ?
C32 C33 H33 120.0 . . ?
C34 C33 H33 120.0 . . ?
C33 C34 C35 119.8(7) . . ?
C33 C34 H34 120.1 . . ?
C35 C34 H34 120.1 . . ?
C36 C35 C34 120.4(7) . . ?
C36 C35 H35 119.8 . . ?
C34 C35 H35 119.8 . . ?
C31 C36 C35 119.6(7) . . ?
C31 C36 H36 120.2 . . ?
C35 C36 H36 120.2 . . ?
C38 C37 C42 120.1(6) . . ?
C38 C37 P4 119.6(5) . . ?
C42 C37 P4 120.3(5) . . ?
C37 C38 C39 120.6(6) . . ?
C37 C38 H38 119.7 . . ?
C39 C38 H38 119.7 . . ?
C38 C39 C40 119.3(6) . . ?
C38 C39 H39 120.3 . . ?
C40 C39 H39 120.3 . . ?
C41 C40 C39 120.8(6) . . ?
C41 C40 H40 119.6 . . ?
C39 C40 H40 119.6 . . ?
C40 C41 C42 120.2(7) . . ?
C40 C41 H41 119.9 . . ?
C42 C41 H41 119.9 . . ?
C41 C42 C37 118.9(6) . . ?
C41 C42 H42 120.5 . . ?
C37 C42 H42 120.5 . . ?
C48 C43 C44 120.5(6) . . ?
C48 C43 P4 123.1(5) . . ?
C44 C43 P4 116.3(5) . . ?
C45 C44 C43 119.0(8) . . ?
C45 C44 H44 120.5 . . ?
C43 C44 H44 120.5 . . ?
C46 C45 C44 120.7(8) . . ?
C46 C45 H45 119.7 . . ?
C44 C45 H45 119.7 . . ?
C45 C46 C47 120.2(7) . . ?
C45 C46 H46 119.9 . . ?
C47 C46 H46 119.9 . . ?
C46 C47 C48 119.9(8) . . ?
C46 C47 H47 120.0 . . ?
C48 C47 H47 120.0 . . ?
C43 C48 C47 119.6(7) . . ?
C43 C48 H48 120.2 . . ?
C47 C48 H48 120.2 . . ?
F3 C49 F1 108.0(6) . . ?
F3 C49 F2 107.4(6) . . ?
F1 C49 F2 108.0(5) . . ?
F3 C49 S1 111.4(4) . . ?
F1 C49 S1 110.9(4) . . ?
F2 C49 S1 111.0(5) . . ?
F6 C50 F4 106.9(7) . . ?
F6 C50 F5 107.0(7) . . ?
F4 C50 F5 107.8(7) . . ?
F6 C50 S2 111.7(6) . . ?
F4 C50 S2 112.1(6) . . ?
F5 C50 S2 111.1(6) . . ?
P1 Au1 P2 179.00(5) . . ?
P1 Au1 Au2 90.36(4) . . ?
P2 Au1 Au2 90.64(4) . . ?
P4 Au2 P3 177.52(5) . . ?
P4 Au2 Au1 90.35(4) . . ?
P3 Au2 Au1 90.44(4) . . ?
P1 O1 P3 131.2(3) . . ?
P2 O2 P4 131.8(3) . . ?
O1 P1 C7 104.1(2) . . ?
O1 P1 C1 101.6(3) . . ?
C7 P1 C1 105.2(3) . . ?
O1 P1 Au1 113.90(15) . . ?
C7 P1 Au1 116.3(2) . . ?
C1 P1 Au1 114.3(2) . . ?
O2 P2 C13 105.1(2) . . ?
O2 P2 C19 101.6(2) . . ?
C13 P2 C19 105.7(2) . . ?
O2 P2 Au1 113.22(15) . . ?
C13 P2 Au1 115.08(19) . . ?
C19 P2 Au1 114.85(19) . . ?
O1 P3 C25 104.0(2) . . ?
O1 P3 C31 102.5(3) . . ?
C25 P3 C31 105.0(3) . . ?
O1 P3 Au2 113.92(15) . . ?
C25 P3 Au2 114.2(2) . . ?
C31 P3 Au2 115.9(2) . . ?
O2 P4 C43 103.5(2) . . ?
O2 P4 C37 101.9(2) . . ?
C43 P4 C37 103.5(3) . . ?
O2 P4 Au2 113.87(15) . . ?
C43 P4 Au2 116.2(2) . . ?
C37 P4 Au2 116.1(2) . . ?
O3 S1 O4 115.0(3) . . ?
O3 S1 O5 114.6(3) . . ?
O4 S1 O5 113.9(3) . . ?
O3 S1 C49 104.3(3) . . ?
O4 S1 C49 103.8(3) . . ?
O5 S1 C49 103.2(3) . . ?
O7 S2 O6 114.6(4) . . ?
O7 S2 O8 114.5(3) . . ?
O6 S2 O8 116.0(4) . . ?
O7 S2 C50 103.9(4) . . ?
O6 S2 C50 103.0(4) . . ?
O8 S2 C50 102.2(3) . . ?
Cl1 C51 Cl2 113.4(7) . . ?
Cl1 C51 H51A 108.9 . . ?
Cl2 C51 H51A 108.9 . . ?
Cl1 C51 H51B 108.9 . . ?
Cl2 C51 H51B 108.9 . . ?
H51A C51 H51B 107.7 . . ?
Cl3 C52 Cl4 113.9(14) . . ?
Cl3 C52 H52A 108.8 . . ?
Cl4 C52 H52A 108.8 . . ?
Cl3 C52 H52B 108.8 . . ?
Cl4 C52 H52B 108.8 . . ?
H52A C52 H52B 107.7 . . ?
Cl5 C53 Cl6 110.6(16) . . ?
Cl5 C53 H53A 109.5 . . ?
Cl6 C53 H53A 109.5 . . ?
Cl5 C53 H53B 109.5 . . ?
Cl6 C53 H53B 109.5 . . ?
H53A C53 H53B 108.1 . . ?
Cl7 C54 Cl7 118.3(11) 2_656 . ?
Cl7 C54 H54A 107.7 2_656 . ?
Cl7 C54 H54A 107.7 . . ?
Cl7 C54 H54B 107.7 2_656 . ?
Cl7 C54 H54B 107.7 . . ?
H54A C54 H54B 107.1 . . ?

loop_
_geom_bond_atom_site_label_1
_geom_bond_atom_site_label_2
_geom_bond_distance
_geom_bond_site_symmetry_2
_geom_bond_publ_flag
C1 C2 1.357(9) . ?
C1 C6 1.403(10) . ?
C1 P1 1.797(6) . ?
C2 C3 1.385(10) . ?
C2 H2 0.9500 . ?
C3 C4 1.354(13) . ?
C3 H3 0.9500 . ?
C4 C5 1.371(13) . ?
C4 H4 0.9500 . ?
C5 C6 1.379(11) . ?
C5 H5B 0.9500 . ?
C6 H6 0.9500 . ?
C7 C8 1.390(8) . ?
C7 C12 1.400(8) . ?
C7 P1 1.786(6) . ?
C8 C9 1.404(8) . ?
C8 H8 0.9500 . ?
C9 C10 1.377(10) . ?
C9 H9 0.9500 . ?
C10 C11 1.373(9) . ?
C10 H10 0.9500 . ?
C11 C12 1.382(9) . ?
C11 H11 0.9500 . ?
C12 H12 0.9500 . ?
C13 C14 1.385(8) . ?
C13 C18 1.416(8) . ?
C13 P2 1.788(6) . ?
C14 C15 1.378(9) . ?
C14 H14 0.9500 . ?
C15 C16 1.381(10) . ?
C15 H15 0.9500 . ?
C16 C17 1.390(10) . ?
C16 H16 0.9500 . ?
C17 C18 1.346(9) . ?
C17 H17 0.9500 . ?
C18 H18 0.9500 . ?
C19 C20 1.3900 . ?
C19 C24 1.3900 . ?
C19 P2 1.808(3) . ?
C20 C21 1.3900 . ?
C20 H20 0.9500 . ?
C21 C22 1.3900 . ?
C21 H21 0.9500 . ?
C22 C23 1.3900 . ?
C22 H22 0.9500 . ?
C23 C24 1.3900 . ?
C23 H23 0.9500 . ?
C24 H24 0.9500 . ?
C25 C30 1.374(9) . ?
C25 C26 1.381(9) . ?
C25 P3 1.793(6) . ?
C26 C27 1.382(10) . ?
C26 H26 0.9500 . ?
C27 C28 1.361(11) . ?
C27 H27 0.9500 . ?
C28 C29 1.366(11) . ?
C28 H28 0.9500 . ?
C29 C30 1.393(10) . ?
C29 H29 0.9500 . ?
C30 H30 0.9500 . ?
C31 C36 1.385(9) . ?
C31 C32 1.390(9) . ?
C31 P3 1.798(6) . ?
C32 C33 1.374(10) . ?
C32 H32 0.9500 . ?
C33 C34 1.376(11) . ?
C33 H33 0.9500 . ?
C34 C35 1.388(12) . ?
C34 H34 0.9500 . ?
C35 C36 1.386(10) . ?
C35 H35 0.9500 . ?
C36 H36 0.9500 . ?
C37 C38 1.374(9) . ?
C37 C42 1.405(9) . ?
C37 P4 1.800(6) . ?
C38 C39 1.379(9) . ?
C38 H38 0.9500 . ?
C39 C40 1.384(10) . ?
C39 H39 0.9500 . ?
C40 C41 1.376(11) . ?
C40 H40 0.9500 . ?
C41 C42 1.385(9) . ?
C41 H41 0.9500 . ?
C42 H42 0.9500 . ?
C43 C48 1.356(9) . ?
C43 C44 1.394(9) . ?
C43 P4 1.791(6) . ?
C44 C45 1.388(11) . ?
C44 H44 0.9500 . ?
C45 C46 1.348(12) . ?
C45 H45 0.9500 . ?
C46 C47 1.384(12) . ?
C46 H46 0.9500 . ?
C47 C48 1.392(11) . ?
C47 H47 0.9500 . ?
C48 H48 0.9500 . ?
C49 F3 1.323(8) . ?
C49 F1 1.325(8) . ?
C49 F2 1.329(8) . ?
C49 S1 1.821(7) . ?
C50 F6 1.316(11) . ?
C50 F4 1.323(9) . ?
C50 F5 1.324(9) . ?
C50 S2 1.825(8) . ?
Au1 P1 2.3120(15) . ?
Au1 P2 2.3130(15) . ?
Au1 Au2 2.9303(3) . ?
Au2 P4 2.3041(15) . ?
Au2 P3 2.3088(15) . ?
O1 P1 1.626(4) . ?
O1 P3 1.626(4) . ?
O2 P2 1.626(4) . ?
O2 P4 1.629(4) . ?
O3 S1 1.439(4) . ?
O4 S1 1.447(4) . ?
O5 S1 1.450(4) . ?
O6 S2 1.426(5) . ?
O7 S2 1.371(6) . ?
O8 S2 1.440(5) . ?
C51 Cl1 1.720(12) . ?
C51 Cl2 1.750(11) . ?
C51 H51A 0.9900 . ?
C51 H51B 0.9900 . ?
C52 Cl3 1.76(2) . ?
C52 Cl4 1.79(2) . ?
C52 H52A 0.9900 . ?
C52 H52B 0.9900 . ?
C53 Cl5 1.76(3) . ?
C53 Cl6 1.831(18) . ?
C53 H53A 0.9900 . ?
C53 H53B 0.9900 . ?
C54 Cl7 1.566(14) 2_656 ?
C54 Cl7 1.663(14) . ?
C54 H54A 0.9900 . ?
C54 H54B 0.9900 . ?

loop_
_geom_torsion_atom_site_label_1
_geom_torsion_atom_site_label_2
_geom_torsion_atom_site_label_3
_geom_torsion_atom_site_label_4
_geom_torsion
_geom_torsion_site_symmetry_1
_geom_torsion_site_symmetry_2
_geom_torsion_site_symmetry_3
_geom_torsion_site_symmetry_4
_geom_torsion_publ_flag
C6 C1 C2 C3 -0.9(12) . . . . ?
P1 C1 C2 C3 178.5(7) . . . . ?
C1 C2 C3 C4 -1.9(15) . . . . ?
C2 C3 C4 C5 3.5(15) . . . . ?
C3 C4 C5 C6 -2.4(15) . . . . ?
C4 C5 C6 C1 -0.2(15) . . . . ?
C2 C1 C6 C5 1.9(12) . . . . ?
P1 C1 C6 C5 -177.6(7) . . . . ?
C12 C7 C8 C9 -1.9(9) . . . . ?
P1 C7 C8 C9 -178.8(5) . . . . ?
C7 C8 C9 C10 1.7(9) . . . . ?
C8 C9 C10 C11 -0.9(10) . . . . ?
C9 C10 C11 C12 0.2(10) . . . . ?
C10 C11 C12 C7 -0.4(10) . . . . ?
C8 C7 C12 C11 1.3(9) . . . . ?
P1 C7 C12 C11 178.2(5) . . . . ?
C18 C13 C14 C15 0.9(9) . . . . ?
P2 C13 C14 C15 -178.5(5) . . . . ?
C13 C14 C15 C16 -0.9(10) . . . . ?
C14 C15 C16 C17 0.7(10) . . . . ?
C15 C16 C17 C18 -0.7(10) . . . . ?
C16 C17 C18 C13 0.8(10) . . . . ?
C14 C13 C18 C17 -0.9(9) . . . . ?
P2 C13 C18 C17 178.5(5) . . . . ?
C24 C19 C20 C21 0.0 . . . . ?
P2 C19 C20 C21 -176.2(4) . . . . ?
C19 C20 C21 C22 0.0 . . . . ?
C20 C21 C22 C23 0.0 . . . . ?
C21 C22 C23 C24 0.0 . . . . ?
C22 C23 C24 C19 0.0 . . . . ?
C20 C19 C24 C23 0.0 . . . . ?
P2 C19 C24 C23 176.1(4) . . . . ?
C30 C25 C26 C27 -1.2(12) . . . . ?
P3 C25 C26 C27 179.8(7) . . . . ?
C25 C26 C27 C28 -1.5(14) . . . . ?
C26 C27 C28 C29 4.2(14) . . . . ?
C27 C28 C29 C30 -4.1(13) . . . . ?
C26 C25 C30 C29 1.3(12) . . . . ?
P3 C25 C30 C29 -179.7(6) . . . . ?
C28 C29 C30 C25 1.4(13) . . . . ?
C36 C31 C32 C33 1.5(11) . . . . ?
P3 C31 C32 C33 -174.9(6) . . . . ?
C31 C32 C33 C34 -0.9(12) . . . . ?
C32 C33 C34 C35 0.4(13) . . . . ?
C33 C34 C35 C36 -0.4(14) . . . . ?
C32 C31 C36 C35 -1.5(11) . . . . ?
P3 C31 C36 C35 174.9(6) . . . . ?
C34 C35 C36 C31 0.9(13) . . . . ?
C42 C37 C38 C39 -1.0(10) . . . . ?
P4 C37 C38 C39 -178.9(5) . . . . ?
C37 C38 C39 C40 0.4(10) . . . . ?
C38 C39 C40 C41 0.4(11) . . . . ?
C39 C40 C41 C42 -0.7(12) . . . . ?
C40 C41 C42 C37 0.2(11) . . . . ?
C38 C37 C42 C41 0.7(10) . . . . ?
P4 C37 C42 C41 178.6(5) . . . . ?
C48 C43 C44 C45 0.4(13) . . . . ?
P4 C43 C44 C45 180.0(8) . . . . ?
C43 C44 C45 C46 -0.5(16) . . . . ?
C44 C45 C46 C47 0.9(17) . . . . ?
C45 C46 C47 C48 -1.3(17) . . . . ?
C44 C43 C48 C47 -0.8(13) . . . . ?
P4 C43 C48 C47 179.7(7) . . . . ?
C46 C47 C48 C43 1.2(16) . . . . ?
P3 O1 P1 C7 -123.2(4) . . . . ?
P3 O1 P1 C1 127.7(4) . . . . ?
P3 O1 P1 Au1 4.4(4) . . . . ?
C8 C7 P1 O1 -52.5(5) . . . . ?
C12 C7 P1 O1 130.5(5) . . . . ?
C8 C7 P1 C1 53.9(5) . . . . ?
C12 C7 P1 C1 -123.1(5) . . . . ?
C8 C7 P1 Au1 -178.6(4) . . . . ?
C12 C7 P1 Au1 4.4(5) . . . . ?
C2 C1 P1 O1 20.6(7) . . . . ?
C6 C1 P1 O1 -160.0(5) . . . . ?
C2 C1 P1 C7 -87.6(7) . . . . ?
C6 C1 P1 C7 91.8(6) . . . . ?
C2 C1 P1 Au1 143.7(6) . . . . ?
C6 C1 P1 Au1 -36.9(6) . . . . ?
P4 O2 P2 C13 131.6(4) . . . . ?
P4 O2 P2 C19 -118.5(3) . . . . ?
P4 O2 P2 Au1 5.2(4) . . . . ?
C14 C13 P2 O2 -126.2(5) . . . . ?
C18 C13 P2 O2 54.4(5) . . . . ?
C14 C13 P2 C19 126.9(5) . . . . ?
C18 C13 P2 C19 -52.5(5) . . . . ?
C14 C13 P2 Au1 -0.9(6) . . . . ?
C18 C13 P2 Au1 179.7(4) . . . . ?
C20 C19 P2 O2 -152.3(4) . . . . ?
C24 C19 P2 O2 31.6(4) . . . . ?
C20 C19 P2 C13 -42.8(4) . . . . ?
C24 C19 P2 C13 141.0(4) . . . . ?
C20 C19 P2 Au1 85.1(3) . . . . ?
C24 C19 P2 Au1 -91.0(4) . . . . ?
P1 O1 P3 C25 119.9(4) . . . . ?
P1 O1 P3 C31 -131.0(4) . . . . ?
P1 O1 P3 Au2 -5.0(4) . . . . ?
C30 C25 P3 O1 -159.4(5) . . . . ?
C26 C25 P3 O1 19.6(6) . . . . ?
C30 C25 P3 C31 93.3(6) . . . . ?
C26 C25 P3 C31 -87.7(6) . . . . ?
C30 C25 P3 Au2 -34.7(6) . . . . ?
C26 C25 P3 Au2 144.3(5) . . . . ?
C36 C31 P3 O1 133.7(5) . . . . ?
C32 C31 P3 O1 -49.9(6) . . . . ?
C36 C31 P3 C25 -117.9(6) . . . . ?
C32 C31 P3 C25 58.5(6) . . . . ?
C36 C31 P3 Au2 9.1(6) . . . . ?
C32 C31 P3 Au2 -174.5(5) . . . . ?
P2 O2 P4 C43 -130.4(4) . . . . ?
P2 O2 P4 C37 122.4(4) . . . . ?
P2 O2 P4 Au2 -3.4(4) . . . . ?
C48 C43 P4 O2 5.9(7) . . . . ?
C44 C43 P4 O2 -173.6(6) . . . . ?
C48 C43 P4 C37 111.9(6) . . . . ?
C44 C43 P4 C37 -67.6(6) . . . . ?
C48 C43 P4 Au2 -119.7(6) . . . . ?
C44 C43 P4 Au2 60.8(6) . . . . ?
C38 C37 P4 O2 54.9(5) . . . . ?
C42 C37 P4 O2 -123.1(5) . . . . ?
C38 C37 P4 C43 -52.4(6) . . . . ?
C42 C37 P4 C43 129.7(5) . . . . ?
C38 C37 P4 Au2 179.2(4) . . . . ?
C42 C37 P4 Au2 1.2(6) . . . . ?
F3 C49 S1 O3 -177.0(5) . . . . ?
F1 C49 S1 O3 62.6(5) . . . . ?
F2 C49 S1 O3 -57.4(5) . . . . ?
F3 C49 S1 O4 62.2(5) . . . . ?
F1 C49 S1 O4 -58.1(5) . . . . ?
F2 C49 S1 O4 -178.2(5) . . . . ?
F3 C49 S1 O5 -56.9(5) . . . . ?
F1 C49 S1 O5 -177.2(5) . . . . ?
F2 C49 S1 O5 62.7(5) . . . . ?
F6 C50 S2 O7 178.0(5) . . . . ?
F4 C50 S2 O7 -62.1(7) . . . . ?
F5 C50 S2 O7 58.6(7) . . . . ?
F6 C50 S2 O6 -62.1(6) . . . . ?
F4 C50 S2 O6 57.8(8) . . . . ?
F5 C50 S2 O6 178.5(6) . . . . ?
F6 C50 S2 O8 58.6(6) . . . . ?
F4 C50 S2 O8 178.5(7) . . . . ?
F5 C50 S2 O8 -60.8(7) . . . . ?
